data_7020583
loop_
_publ_author_name
'Jones, Michael W.'
'Baldwin, Jack E.'
'Cowley, Andrew R.'
'Dilworth, Jonathan R.'
'Karpov, Alexei'
'Smiljanic, Nicolas'
'Thompson, Amber L.'
'Adlington, Robert M.'

_publ_section_title
;
 Synthesis of new bulky bis(pyrazolyl)methane carboxylate
 (heteroscorpionate) ligands and their complexes with iron, manganese and
 nickel.
;
_journal_issue 46
_journal_name_full 'Dalton transactions (Cambridge, England : 2003)'
_journal_page_first 14068
_journal_page_last 14086
_journal_paper_doi 10.1039/c2dt31859h
_journal_volume 41
_journal_year 2012
_chemical_formula_moiety 'C88 H94 N8 Ni1 O12, 2(C4 H8 O)'
_chemical_formula_sum 'C96 H110 N8 Ni O14'
_chemical_formula_weight 1658.68
_space_group_IT_number 14
_symmetry_cell_setting monoclinic
_symmetry_space_group_name_Hall '-P 2yn'
_symmetry_space_group_name_H-M 'P 1 21/n 1'
_atom_sites_solution_hydrogens geom
_atom_sites_solution_primary direct
_audit_creation_date 11-02-21
_audit_creation_method CRYSTALS_ver_14.05
_cell_angle_alpha 90
_cell_angle_beta 96.6213(9)
_cell_angle_gamma 90
_cell_formula_units_Z 2
_cell_length_a 13.8101(2)
_cell_length_b 16.6015(3)
_cell_length_c 18.5646(3)
_cell_measurement_reflns_used 9492
_cell_measurement_temperature 150
_cell_measurement_theta_max 27
_cell_measurement_theta_min 5
_cell_volume 4227.89(12)
_computing_cell_refinement 'DENZO/SCALEPACK (Otwinowski & Minor, 1997)'
_computing_data_collection 'COLLECT (Nonius, 2001).'
_computing_data_reduction 'DENZO/SCALEPACK (Otwinowski & Minor, 1997)'
_computing_molecular_graphics 'CAMERON (Watkin et al., 1996)'
_computing_publication_material 'CRYSTALS (Betteridge et al., 2003)'
_computing_structure_refinement 'CRYSTALS (Betteridge et al., 2003)'
_computing_structure_solution 'SIR92 (Altomare et al., 1994)'
_diffrn_ambient_temperature 150
_diffrn_measured_fraction_theta_full 0.992
_diffrn_measured_fraction_theta_max 0.989
_diffrn_measurement_device Area
_diffrn_measurement_device_type 'Nonius KappaCCD'
_diffrn_measurement_method \w
_diffrn_radiation_monochromator graphite
_diffrn_radiation_type 'Mo K\a'
_diffrn_radiation_wavelength 0.71073
_diffrn_reflns_av_R_equivalents 0.031
_diffrn_reflns_limit_h_max 17
_diffrn_reflns_limit_h_min -17
_diffrn_reflns_limit_k_max 20
_diffrn_reflns_limit_k_min -21
_diffrn_reflns_limit_l_max 24
_diffrn_reflns_limit_l_min -24
_diffrn_reflns_number 42745
_diffrn_reflns_theta_full 26.983
_diffrn_reflns_theta_max 27.534
_diffrn_reflns_theta_min 5.127
_diffrn_standards_number 0
_exptl_absorpt_coefficient_mu 0.301
_exptl_absorpt_correction_T_max 0.93
_exptl_absorpt_correction_T_min 0.83
_exptl_absorpt_correction_type multi-scan
_exptl_absorpt_process_details 'DENZO/SCALEPACK (Otwinowski & Minor, 1997)'
_exptl_crystal_colour 'pale green'
_exptl_crystal_density_diffrn 1.303
_exptl_crystal_density_method 'not measured'
_exptl_crystal_description block
_exptl_crystal_F_000 1764
_exptl_crystal_size_max 0.280
_exptl_crystal_size_mid 0.270
_exptl_crystal_size_min 0.240
_refine_diff_density_max 0.82
_refine_diff_density_min -0.67
_refine_ls_extinction_method None
_refine_ls_goodness_of_fit_ref 1.0326
_refine_ls_hydrogen_treatment none
_refine_ls_matrix_type full
_refine_ls_number_parameters 538
_refine_ls_number_reflns 9638
_refine_ls_number_restraints 44
_refine_ls_R_factor_all 0.0699
_refine_ls_R_factor_gt 0.0525
_refine_ls_shift/su_max 0.0009288
_refine_ls_shift/su_mean 3.7043433
_refine_ls_structure_factor_coef Fsqd
_refine_ls_weighting_details
;
Method, part 1, Chebychev polynomial, (Watkin, 1994, Prince, 1982)
[weight] = 1.0/[A~0~*T~0~(x)+A~1~*T~1~(x) ... +A~n-1~]*T~n-1~(x)]
where A~i~ are the Chebychev coefficients listed below and x= Fcalc/Fmax
Method = Robust Weighting (Prince, 1982)
W = [weight] * [1-(deltaF/6*sigmaF)^2^]^2^
A~i~ are:
10.9 13.6 4.17
;
_refine_ls_weighting_scheme calc
_refine_ls_wR_factor_all 0.1120
_refine_ls_wR_factor_gt 0.0986
_refine_ls_wR_factor_ref 0.1118
_reflns_limit_h_max 17
_reflns_limit_h_min -17
_reflns_limit_k_max 21
_reflns_limit_k_min 0
_reflns_limit_l_max 24
_reflns_limit_l_min 0
_reflns_number_gt 7608
_reflns_number_total 9640
_reflns_threshold_expression I>2.0\s(I)
_oxford_diffrn_Wilson_B_factor 2.21
_oxford_diffrn_Wilson_scale 8.32
_oxford_refine_ls_r_factor_ref 0.0698
_oxford_refine_ls_scale 0.3438(2)
_oxford_reflns_number_all 9640
_oxford_reflns_threshold_expression_ref I>-3.0\s(I)
_oxford_structure_analysis_title '1241508 001mwj11'
_cod_data_source_file c2dt31859h.txt
_cod_data_source_block 22
_cod_depositor_comments
;
The following automatic conversions were performed:

'_symmetry_cell_setting' value 'Monoclinic' changed to 'monoclinic'
according to /home/saulius/struct/CIF-dictionaries/cif_core.dic
dictionary named 'cif_core.dic' version 2.4.2 from 2011-04-26.

Automatic conversion script
Id: cif_fix_values 1891 2012-01-12 08:04:46Z andrius 
;
_cod_original_sg_symbol_H-M 'P 1 21/n 1 '
_cod_original_formula_sum 'C96 H110 N8 Ni1 O14'
_cod_database_code 7020583

loop_
_symmetry_equiv_pos_as_xyz
x,y,z
-x,-y,-z
-x+1/2,y+1/2,-z+1/2
x+1/2,-y+1/2,z+1/2

loop_
_atom_site_label
_atom_site_type_symbol
_atom_site_fract_x
_atom_site_fract_y
_atom_site_fract_z
_atom_site_U_iso_or_equiv
_atom_site_occupancy
_atom_site_adp_type
_atom_site_refinement_flags_posn
_atom_site_refinement_flags_adp
Ni1 Ni 0.5000 0.5000 0.5000 0.0187 1.0000 Uani S .
O2 O 0.55313(11) 0.43852(10) 0.42181(8) 0.0214 1.0000 Uani . .
C3 C 0.50262(17) 0.39209(14) 0.37831(12) 0.0217 1.0000 Uani . .
O4 O 0.52929(13) 0.35372(12) 0.32773(10) 0.0338 1.0000 Uani . .
C5 C 0.39463(16) 0.38053(13) 0.39201(11) 0.0192 1.0000 Uani . .
N6 N 0.39015(14) 0.34354(12) 0.46285(10) 0.0203 1.0000 Uani . .
N7 N 0.41445(14) 0.38776(12) 0.52460(9) 0.0200 1.0000 Uani . .
C8 C 0.38199(16) 0.34293(14) 0.57811(12) 0.0218 1.0000 Uani . .
C9 C 0.33952(18) 0.27100(15) 0.54935(13) 0.0265 1.0000 Uani . .
C10 C 0.34539(17) 0.27303(14) 0.47597(12) 0.0225 1.0000 Uani . .
C11 C 0.31492(18) 0.21442(14) 0.41855(13) 0.0257 1.0000 Uani . .
C12 C 0.3801(2) 0.18607(16) 0.37268(14) 0.0309 1.0000 Uani . .
C13 C 0.3511(2) 0.13012(18) 0.31843(16) 0.0397 1.0000 Uani . .
C14 C 0.2562(3) 0.10373(19) 0.30955(16) 0.0439 1.0000 Uani . .
C15 C 0.1895(2) 0.13108(19) 0.35449(15) 0.0395 1.0000 Uani . .
C16 C 0.2186(2) 0.18527(16) 0.41009(14) 0.0306 1.0000 Uani . .
O17 O 0.16025(13) 0.21439(12) 0.45827(10) 0.0356 1.0000 Uani . .
C18 C 0.06029(19) 0.18693(18) 0.45560(15) 0.0349 1.0000 Uani . .
C19 C 0.0118(2) 0.2488(2) 0.49940(16) 0.0403 1.0000 Uani . .
C20 C 0.0559(3) 0.1032(2) 0.48655(17) 0.0468 1.0000 Uani . .
C21 C 0.39335(17) 0.36958(14) 0.65425(12) 0.0227 1.0000 Uani . .
C22 C 0.46968(18) 0.42062(15) 0.67930(13) 0.0260 1.0000 Uani . .
C23 C 0.4802(2) 0.45093(17) 0.74927(14) 0.0326 1.0000 Uani . .
C24 C 0.4139(2) 0.42884(18) 0.79626(13) 0.0349 1.0000 Uani . .
C25 C 0.3392(2) 0.37578(17) 0.77406(13) 0.0321 1.0000 Uani . .
C26 C 0.32827(18) 0.34509(16) 0.70355(12) 0.0261 1.0000 Uani . .
O27 O 0.25673(13) 0.29283(13) 0.67777(9) 0.0345 1.0000 Uani . .
C28 C 0.1941(2) 0.25657(18) 0.72644(13) 0.0340 1.0000 Uani . .
C29 C 0.1623(2) 0.1772(2) 0.69231(15) 0.0424 1.0000 Uani . .
C30 C 0.1098(2) 0.3113(2) 0.73640(18) 0.0482 1.0000 Uani . .
N31 N 0.33850(13) 0.45480(11) 0.38746(10) 0.0192 1.0000 Uani . .
N32 N 0.37170(14) 0.51865(11) 0.43044(10) 0.0197 1.0000 Uani . .
C33 C 0.29585(16) 0.56875(14) 0.43033(12) 0.0209 1.0000 Uani . .
C34 C 0.30359(17) 0.64567(14) 0.47071(12) 0.0227 1.0000 Uani . .
C35 C 0.24055(17) 0.66142(15) 0.52280(13) 0.0252 1.0000 Uani . .
O36 O 0.16989(12) 0.60698(11) 0.53691(9) 0.0280 1.0000 Uani . .
C37 C 0.20657(18) 0.53600(16) 0.57869(13) 0.0278 1.0000 Uani . .
C38 C 0.2345(2) 0.55908(18) 0.65698(14) 0.0356 1.0000 Uani . .
C39 C 0.1265(2) 0.4742(2) 0.56837(16) 0.0425 1.0000 Uani . .
C40 C 0.2472(2) 0.73440(16) 0.55986(14) 0.0323 1.0000 Uani . .
C41 C 0.3166(2) 0.79102(17) 0.54648(15) 0.0376 1.0000 Uani . .
C42 C 0.3803(2) 0.77528(16) 0.49579(15) 0.0331 1.0000 Uani . .
C43 C 0.37314(18) 0.70309(15) 0.45772(13) 0.0267 1.0000 Uani . .
C44 C 0.21374(17) 0.53697(15) 0.38827(13) 0.0244 1.0000 Uani . .
C45 C 0.24140(16) 0.46369(14) 0.36245(12) 0.0218 1.0000 Uani . .
C46 C 0.17881(17) 0.40244(15) 0.32279(13) 0.0251 1.0000 Uani . .
C47 C 0.09068(18) 0.38546(17) 0.35016(14) 0.0305 1.0000 Uani . .
C48 C 0.02380(19) 0.33161(18) 0.31628(16) 0.0372 1.0000 Uani . .
C49 C 0.0452(2) 0.2930(2) 0.25447(17) 0.0431 1.0000 Uani . .
C50 C 0.1317(2) 0.30894(19) 0.22569(15) 0.0384 1.0000 Uani . .
C51 C 0.19838(18) 0.36414(16) 0.25862(13) 0.0273 1.0000 Uani . .
O52 O 0.28294(13) 0.38619(11) 0.23182(9) 0.0308 1.0000 Uani . .
C53 C 0.3020(2) 0.35079(17) 0.16273(14) 0.0330 1.0000 Uani . .
C54 C 0.3447(2) 0.26788(19) 0.17471(17) 0.0451 1.0000 Uani . .
C55 C 0.3711(3) 0.4073(2) 0.13118(18) 0.0524 1.0000 Uani . .
C401 C 0.9041(6) 0.4807(4) 0.1703(4) 0.1192 1.0000 Uani D U
C301 C 0.9507(6) 0.4526(5) 0.1046(4) 0.1600 1.0000 Uani D U
C501 C 0.8121(6) 0.5059(5) 0.1293(5) 0.1607 1.0000 Uani D U
C201 C 0.8874(7) 0.4685(4) 0.0290(3) 0.1484 1.0000 Uani D U
O101 O 0.7971(5) 0.4742(4) 0.0574(4) 0.1918 1.0000 Uani D U
H51 H 0.3630 0.3456 0.3556 0.0223 1.0000 Uiso . .
H91 H 0.3114 0.2299 0.5744 0.0320 1.0000 Uiso . .
H121 H 0.4440 0.2045 0.3788 0.0367 1.0000 Uiso . .
H131 H 0.3965 0.1116 0.2873 0.0479 1.0000 Uiso . .
H141 H 0.2365 0.0651 0.2725 0.0530 1.0000 Uiso . .
H151 H 0.1241 0.1133 0.3477 0.0468 1.0000 Uiso . .
H181 H 0.0286 0.1877 0.4041 0.0416 1.0000 Uiso . .
H191 H -0.0544 0.2320 0.5033 0.0607 1.0000 Uiso . .
H193 H 0.0474 0.2529 0.5478 0.0605 1.0000 Uiso . .
H192 H 0.0120 0.3007 0.4755 0.0602 1.0000 Uiso . .
H201 H -0.0122 0.0868 0.4825 0.0702 1.0000 Uiso . .
H203 H 0.0821 0.1031 0.5373 0.0698 1.0000 Uiso . .
H202 H 0.0925 0.0654 0.4596 0.0696 1.0000 Uiso . .
H221 H 0.5148 0.4347 0.6473 0.0312 1.0000 Uiso . .
H231 H 0.5325 0.4868 0.7656 0.0387 1.0000 Uiso . .
H241 H 0.4196 0.4510 0.8436 0.0427 1.0000 Uiso . .
H251 H 0.2937 0.3610 0.8065 0.0391 1.0000 Uiso . .
H281 H 0.2326 0.2462 0.7740 0.0406 1.0000 Uiso . .
H292 H 0.1190 0.1497 0.7221 0.0633 1.0000 Uiso . .
H291 H 0.2201 0.1432 0.6881 0.0634 1.0000 Uiso . .
H293 H 0.1278 0.1866 0.6441 0.0638 1.0000 Uiso . .
H302 H 0.0690 0.2876 0.7693 0.0716 1.0000 Uiso . .
H301 H 0.1336 0.3638 0.7556 0.0717 1.0000 Uiso . .
H303 H 0.0708 0.3184 0.6897 0.0717 1.0000 Uiso . .
H371 H 0.2634 0.5157 0.5582 0.0327 1.0000 Uiso . .
H381 H 0.2580 0.5100 0.6838 0.0539 1.0000 Uiso . .
H382 H 0.2889 0.5990 0.6604 0.0539 1.0000 Uiso . .
H383 H 0.1780 0.5810 0.6767 0.0541 1.0000 Uiso . .
H391 H 0.1506 0.4241 0.5917 0.0638 1.0000 Uiso . .
H393 H 0.0702 0.4932 0.5902 0.0642 1.0000 Uiso . .
H392 H 0.1084 0.4654 0.5177 0.0636 1.0000 Uiso . .
H401 H 0.2026 0.7435 0.5935 0.0390 1.0000 Uiso . .
H411 H 0.3205 0.8418 0.5722 0.0447 1.0000 Uiso . .
H421 H 0.4290 0.8140 0.4876 0.0407 1.0000 Uiso . .
H431 H 0.4161 0.6929 0.4215 0.0314 1.0000 Uiso . .
H441 H 0.1510 0.5597 0.3800 0.0290 1.0000 Uiso . .
H471 H 0.0753 0.4116 0.3931 0.0368 1.0000 Uiso . .
H481 H -0.0344 0.3221 0.3359 0.0451 1.0000 Uiso . .
H491 H 0.0002 0.2545 0.2320 0.0525 1.0000 Uiso . .
H501 H 0.1464 0.2824 0.1834 0.0461 1.0000 Uiso . .
H531 H 0.2392 0.3473 0.1299 0.0398 1.0000 Uiso . .
H541 H 0.3569 0.2462 0.1280 0.0683 1.0000 Uiso . .
H543 H 0.4055 0.2714 0.2067 0.0679 1.0000 Uiso . .
H542 H 0.2986 0.2321 0.1962 0.0678 1.0000 Uiso . .
H551 H 0.3816 0.3884 0.0824 0.0790 1.0000 Uiso . .
H553 H 0.4343 0.4075 0.1623 0.0790 1.0000 Uiso . .
H552 H 0.3429 0.4619 0.1283 0.0790 1.0000 Uiso . .
H4011 H 0.9365 0.5223 0.1923 0.1441 1.0000 Uiso . .
H4012 H 0.8909 0.4369 0.1987 0.1441 1.0000 Uiso . .
H3011 H 1.0081 0.4835 0.1084 0.1916 1.0000 Uiso . .
H3012 H 0.9633 0.3977 0.1128 0.1915 1.0000 Uiso . .
H5012 H 0.8170 0.5669 0.1272 0.1932 1.0000 Uiso . .
H5011 H 0.7583 0.4886 0.1592 0.1932 1.0000 Uiso . .
H2011 H 0.9020 0.5194 0.0089 0.1779 1.0000 Uiso . .
H2012 H 0.8848 0.4264 -0.0065 0.1788 1.0000 Uiso . .

loop_
_atom_site_aniso_label
_atom_site_aniso_U_11
_atom_site_aniso_U_22
_atom_site_aniso_U_33
_atom_site_aniso_U_23
_atom_site_aniso_U_13
_atom_site_aniso_U_12
Ni1 0.01907(19) 0.0213(2) 0.01567(18) -0.00051(15) 0.00166(14) 0.00084(16)
O2 0.0205(8) 0.0253(8) 0.0187(7) -0.0013(6) 0.0033(6) 0.0008(6)
C3 0.0232(11) 0.0237(11) 0.0186(10) 0.0015(9) 0.0048(8) 0.0020(9)
O4 0.0303(9) 0.0407(11) 0.0325(10) -0.0152(8) 0.0121(8) -0.0028(8)
C5 0.0228(11) 0.0203(11) 0.0148(9) 0.0001(8) 0.0035(8) 0.0001(8)
N6 0.0242(9) 0.0213(9) 0.0156(8) 0.0000(7) 0.0030(7) -0.0006(8)
N7 0.0230(9) 0.0234(9) 0.0134(8) -0.0009(7) 0.0015(7) 0.0000(8)
C8 0.0225(11) 0.0237(11) 0.0193(10) 0.0013(9) 0.0031(8) 0.0008(9)
C9 0.0312(12) 0.0257(12) 0.0237(11) 0.0025(9) 0.0079(9) -0.0045(10)
C10 0.0232(11) 0.0219(11) 0.0230(11) 0.0002(9) 0.0047(9) -0.0013(9)
C11 0.0340(13) 0.0208(11) 0.0229(11) -0.0010(9) 0.0061(9) -0.0033(10)
C12 0.0366(14) 0.0274(13) 0.0302(13) -0.0019(10) 0.0104(11) -0.0038(11)
C13 0.0540(18) 0.0328(14) 0.0359(15) -0.0103(12) 0.0206(13) -0.0036(13)
C14 0.061(2) 0.0363(16) 0.0369(15) -0.0128(12) 0.0165(14) -0.0150(14)
C15 0.0444(16) 0.0406(16) 0.0347(14) -0.0110(12) 0.0096(12) -0.0155(13)
C16 0.0371(14) 0.0278(13) 0.0282(12) -0.0040(10) 0.0091(10) -0.0060(11)
O17 0.0291(9) 0.0427(11) 0.0363(10) -0.0147(9) 0.0098(8) -0.0098(8)
C18 0.0274(13) 0.0455(16) 0.0316(13) -0.0024(12) 0.0033(10) -0.0113(12)
C19 0.0329(14) 0.0527(18) 0.0360(14) 0.0027(13) 0.0074(11) 0.0040(13)
C20 0.0555(19) 0.0461(18) 0.0406(16) -0.0045(14) 0.0134(14) -0.0127(15)
C21 0.0251(11) 0.0252(11) 0.0174(10) 0.0027(9) 0.0008(8) 0.0022(9)
C22 0.0297(12) 0.0273(12) 0.0204(11) 0.0043(9) 0.0005(9) -0.0004(10)
C23 0.0394(14) 0.0340(14) 0.0227(12) 0.0013(10) -0.0039(10) -0.0027(11)
C24 0.0458(16) 0.0397(15) 0.0181(11) -0.0022(10) -0.0006(10) 0.0041(12)
C25 0.0354(14) 0.0415(15) 0.0201(11) 0.0044(11) 0.0061(10) 0.0036(12)
C26 0.0255(12) 0.0333(13) 0.0196(11) 0.0034(10) 0.0025(9) 0.0016(10)
O27 0.0331(10) 0.0523(12) 0.0190(8) 0.0010(8) 0.0070(7) -0.0136(9)
C28 0.0328(13) 0.0491(17) 0.0218(12) 0.0059(11) 0.0109(10) -0.0072(12)
C29 0.0514(18) 0.0483(18) 0.0279(14) 0.0051(12) 0.0069(12) -0.0123(14)
C30 0.0390(16) 0.062(2) 0.0461(18) 0.0030(16) 0.0174(14) -0.0035(15)
N31 0.0200(9) 0.0210(9) 0.0162(8) -0.0015(7) 0.0008(7) 0.0002(7)
N32 0.0217(9) 0.0204(9) 0.0171(8) -0.0013(7) 0.0026(7) -0.0007(7)
C33 0.0220(10) 0.0233(11) 0.0177(10) 0.0008(8) 0.0033(8) 0.0016(9)
C34 0.0246(11) 0.0227(11) 0.0197(10) 0.0020(9) -0.0020(9) 0.0048(9)
C35 0.0255(11) 0.0268(12) 0.0221(11) 0.0005(9) -0.0016(9) 0.0061(10)
O36 0.0261(9) 0.0310(9) 0.0270(9) 0.0024(7) 0.0036(7) 0.0042(7)
C37 0.0287(12) 0.0296(13) 0.0258(12) 0.0017(10) 0.0060(10) 0.0039(10)
C38 0.0375(14) 0.0437(16) 0.0258(13) 0.0015(11) 0.0040(11) 0.0070(12)
C39 0.0420(16) 0.0446(17) 0.0401(16) 0.0052(13) 0.0018(13) -0.0108(13)
C40 0.0397(14) 0.0306(13) 0.0260(12) -0.0056(10) 0.0014(10) 0.0106(11)
C41 0.0501(17) 0.0260(13) 0.0343(14) -0.0060(11) -0.0051(12) 0.0023(12)
C42 0.0375(14) 0.0253(12) 0.0343(13) 0.0020(11) -0.0050(11) -0.0028(11)
C43 0.0313(12) 0.0238(12) 0.0238(11) 0.0035(9) -0.0016(9) 0.0029(10)
C44 0.0230(11) 0.0254(12) 0.0243(11) -0.0003(9) 0.0000(9) 0.0042(9)
C45 0.0219(11) 0.0274(12) 0.0160(10) 0.0003(9) 0.0013(8) -0.0007(9)
C46 0.0245(11) 0.0265(12) 0.0233(11) -0.0022(9) -0.0019(9) 0.0004(9)
C47 0.0247(12) 0.0352(14) 0.0317(13) -0.0051(11) 0.0034(10) -0.0010(10)
C48 0.0247(13) 0.0430(16) 0.0437(16) -0.0057(13) 0.0029(11) -0.0060(11)
C49 0.0344(15) 0.0477(18) 0.0456(17) -0.0132(14) -0.0031(12) -0.0131(13)
C50 0.0379(15) 0.0437(16) 0.0329(14) -0.0149(12) 0.0015(11) -0.0067(13)
C51 0.0256(12) 0.0325(13) 0.0231(11) -0.0037(10) -0.0006(9) -0.0005(10)
O52 0.0333(9) 0.0372(10) 0.0225(8) -0.0090(7) 0.0060(7) -0.0047(8)
C53 0.0401(15) 0.0378(15) 0.0222(12) -0.0091(11) 0.0080(10) -0.0024(12)
C54 0.0520(18) 0.0405(17) 0.0431(17) -0.0091(13) 0.0072(14) 0.0043(14)
C55 0.075(2) 0.0456(18) 0.0421(17) -0.0129(14) 0.0298(17) -0.0152(17)
C401 0.140(5) 0.111(5) 0.112(5) 0.017(4) 0.040(4) -0.001(4)
C301 0.179(7) 0.179(7) 0.126(5) -0.050(5) 0.034(5) -0.011(6)
C501 0.174(7) 0.126(6) 0.201(7) 0.007(6) 0.098(6) -0.007(5)
C201 0.251(8) 0.111(5) 0.096(4) -0.048(4) 0.074(5) -0.077(6)
O101 0.200(6) 0.146(5) 0.214(6) -0.020(5) -0.040(5) -0.062(5)

loop_
_atom_type_symbol
_atom_type_scat_dispersion_real
_atom_type_scat_dispersion_imag
_atom_type_scat_Cromer_Mann_a1
_atom_type_scat_Cromer_Mann_b1
_atom_type_scat_Cromer_Mann_a2
_atom_type_scat_Cromer_Mann_b2
_atom_type_scat_Cromer_Mann_a3
_atom_type_scat_Cromer_Mann_b3
_atom_type_scat_Cromer_Mann_a4
_atom_type_scat_Cromer_Mann_b4
_atom_type_scat_Cromer_Mann_c
_atom_type_scat_source
C 0.0033 0.0016 2.3100 20.8439 1.0200 10.2075 1.5886 0.5687 0.8650 51.6512 0.2156 'International Tables Vol C 4.2.6.8 and 6.1.1.4'
H 0.0000 0.0000 0.4930 10.5109 0.3229 26.1257 0.1402 3.1424 0.0408 57.7998 0.0030 'International Tables Vol C 4.2.6.8 and 6.1.1.4'
N 0.0061 0.0033 12.2126 0.0057 3.1322 9.8933 2.0125 28.9975 1.1663 0.5826 -11.5290 'International Tables Vol C 4.2.6.8 and 6.1.1.4'
Ni 0.3393 1.1124 12.8376 3.8785 7.2920 0.2565 4.4438 12.1763 2.3800 66.3421 1.0341 'International Tables Vol C 4.2.6.8 and 6.1.1.4'
O 0.0106 0.0060 3.0485 13.2771 2.2868 5.7011 1.5463 0.3239 0.8670 32.9089 0.2508 'International Tables Vol C 4.2.6.8 and 6.1.1.4'
Cl 0.1484 0.1585 11.4604 0.0104 7.1964 1.1662 6.2556 18.5194 1.6455 47.7784 -9.5574 'International Tables Vol C 4.2.6.8 and 6.1.1.4'

loop_
_geom_angle_atom_site_label_1
_geom_angle_site_symmetry_1
_geom_angle_atom_site_label_2
_geom_angle_atom_site_label_3
_geom_angle_site_symmetry_3
_geom_angle
_geom_angle_publ_flag
N7 2_666 Ni1 N32 2_666 79.81(7) yes
N7 2_666 Ni1 O2 2_666 88.28(7) yes
N32 2_666 Ni1 O2 2_666 89.02(7) yes
N7 2_666 Ni1 O2 . 91.72(7) yes
N32 2_666 Ni1 O2 . 90.98(7) yes
O2 2_666 Ni1 O2 . 179.994 yes
N7 2_666 Ni1 N7 . 179.995 yes
N32 2_666 Ni1 N7 . 100.19(7) yes
O2 2_666 Ni1 N7 . 91.72(7) yes
O2 . Ni1 N7 . 88.28(7) yes
N7 2_666 Ni1 N32 . 100.19(7) yes
N32 2_666 Ni1 N32 . 179.995 yes
O2 2_666 Ni1 N32 . 90.98(7) yes
O2 . Ni1 N32 . 89.02(7) yes
N7 . Ni1 N32 . 79.81(7) yes
Ni1 . O2 C3 . 123.86(14) yes
O2 . C3 O4 . 127.8(2) yes
O2 . C3 C5 . 116.07(19) yes
O4 . C3 C5 . 116.1(2) yes
C3 . C5 N6 . 109.93(17) yes
C3 . C5 N31 . 113.66(18) yes
N6 . C5 N31 . 109.37(17) yes
C3 . C5 H51 . 109.1 no
N6 . C5 H51 . 108.5 no
N31 . C5 H51 . 106.1 no
C5 . N6 N7 . 119.79(18) yes
C5 . N6 C10 . 126.27(19) yes
N7 . N6 C10 . 112.60(18) yes
Ni1 . N7 N6 . 110.66(13) yes
Ni1 . N7 C8 . 144.74(15) yes
N6 . N7 C8 . 104.40(18) yes
N7 . C8 C9 . 110.2(2) yes
N7 . C8 C21 . 122.0(2) yes
C9 . C8 C21 . 127.8(2) yes
C8 . C9 C10 . 106.6(2) yes
C8 . C9 H91 . 127.5 no
C10 . C9 H91 . 125.9 no
C9 . C10 N6 . 106.2(2) yes
C9 . C10 C11 . 131.2(2) yes
N6 . C10 C11 . 122.6(2) yes
C10 . C11 C12 . 121.1(2) yes
C10 . C11 C16 . 119.8(2) yes
C12 . C11 C16 . 119.0(2) yes
C11 . C12 C13 . 121.1(2) yes
C11 . C12 H121 . 119.1 no
C13 . C12 H121 . 119.8 no
C12 . C13 C14 . 119.3(3) yes
C12 . C13 H131 . 120.0 no
C14 . C13 H131 . 120.7 no
C13 . C14 C15 . 120.9(3) yes
C13 . C14 H141 . 119.2 no
C15 . C14 H141 . 119.9 no
C14 . C15 C16 . 120.1(3) yes
C14 . C15 H151 . 120.5 no
C16 . C15 H151 . 119.4 no
C11 . C16 C15 . 119.6(2) yes
C11 . C16 O17 . 115.4(2) yes
C15 . C16 O17 . 125.0(2) yes
C16 . O17 C18 . 120.0(2) yes
O17 . C18 C19 . 104.3(2) yes
O17 . C18 C20 . 110.9(2) yes
C19 . C18 C20 . 112.4(2) yes
O17 . C18 H181 . 109.7 no
C19 . C18 H181 . 109.3 no
C20 . C18 H181 . 110.0 no
C18 . C19 H191 . 109.0 no
C18 . C19 H193 . 109.6 no
H191 . C19 H193 . 109.3 no
C18 . C19 H192 . 109.4 no
H191 . C19 H192 . 110.1 no
H193 . C19 H192 . 109.4 no
C18 . C20 H201 . 108.0 no
C18 . C20 H203 . 110.1 no
H201 . C20 H203 . 108.9 no
C18 . C20 H202 . 110.5 no
H201 . C20 H202 . 109.4 no
H203 . C20 H202 . 109.8 no
C8 . C21 C22 . 119.8(2) yes
C8 . C21 C26 . 122.0(2) yes
C22 . C21 C26 . 118.2(2) yes
C21 . C22 C23 . 121.9(2) yes
C21 . C22 H221 . 118.3 no
C23 . C22 H221 . 119.8 no
C22 . C23 C24 . 119.2(2) yes
C22 . C23 H231 . 121.2 no
C24 . C23 H231 . 119.6 no
C23 . C24 C25 . 120.4(2) yes
C23 . C24 H241 . 119.4 no
C25 . C24 H241 . 120.2 no
C24 . C25 C26 . 120.6(2) yes
C24 . C25 H251 . 120.0 no
C26 . C25 H251 . 119.4 no
C21 . C26 C25 . 119.6(2) yes
C21 . C26 O27 . 116.5(2) yes
C25 . C26 O27 . 124.0(2) yes
C26 . O27 C28 . 120.43(19) yes
O27 . C28 C29 . 105.5(2) yes
O27 . C28 C30 . 110.6(2) yes
C29 . C28 C30 . 112.8(3) yes
O27 . C28 H281 . 109.2 no
C29 . C28 H281 . 108.8 no
C30 . C28 H281 . 109.8 no
C28 . C29 H292 . 109.8 no
C28 . C29 H291 . 109.6 no
H292 . C29 H291 . 109.4 no
C28 . C29 H293 . 109.5 no
H292 . C29 H293 . 109.2 no
H291 . C29 H293 . 109.3 no
C28 . C30 H302 . 110.4 no
C28 . C30 H301 . 110.4 no
H302 . C30 H301 . 109.2 no
C28 . C30 H303 . 108.6 no
H302 . C30 H303 . 108.1 no
H301 . C30 H303 . 110.0 no
C5 . N31 N32 . 118.74(17) yes
C5 . N31 C45 . 127.10(19) yes
N32 . N31 C45 . 111.13(18) yes
N31 . N32 Ni1 . 116.54(14) yes
N31 . N32 C33 . 105.67(18) yes
Ni1 . N32 C33 . 134.47(15) yes
N32 . C33 C34 . 121.7(2) yes
N32 . C33 C44 . 110.5(2) yes
C34 . C33 C44 . 127.8(2) yes
C33 . C34 C35 . 119.9(2) yes
C33 . C34 C43 . 120.9(2) yes
C35 . C34 C43 . 119.2(2) yes
C34 . C35 O36 . 121.3(2) yes
C34 . C35 C40 . 119.6(2) yes
O36 . C35 C40 . 119.0(2) yes
C35 . O36 C37 . 114.72(18) yes
O36 . C37 C38 . 109.8(2) yes
O36 . C37 C39 . 106.1(2) yes
C38 . C37 C39 . 113.5(2) yes
O36 . C37 H371 . 108.4 no
C38 . C37 H371 . 109.7 no
C39 . C37 H371 . 109.2 no
C37 . C38 H381 . 107.9 no
C37 . C38 H382 . 109.7 no
H381 . C38 H382 . 108.3 no
C37 . C38 H383 . 109.3 no
H381 . C38 H383 . 110.5 no
H382 . C38 H383 . 111.0 no
C37 . C39 H391 . 108.4 no
C37 . C39 H393 . 109.7 no
H391 . C39 H393 . 109.9 no
C37 . C39 H392 . 109.5 no
H391 . C39 H392 . 110.1 no
H393 . C39 H392 . 109.3 no
C35 . C40 C41 . 120.6(2) yes
C35 . C40 H401 . 117.3 no
C41 . C40 H401 . 122.0 no
C40 . C41 C42 . 120.0(2) yes
C40 . C41 H411 . 120.3 no
C42 . C41 H411 . 119.7 no
C41 . C42 C43 . 119.7(3) yes
C41 . C42 H421 . 119.7 no
C43 . C42 H421 . 120.6 no
C34 . C43 C42 . 120.8(2) yes
C34 . C43 H431 . 119.6 no
C42 . C43 H431 . 119.6 no
C33 . C44 C45 . 106.7(2) yes
C33 . C44 H441 . 127.6 no
C45 . C44 H441 . 125.7 no
C44 . C45 N31 . 106.0(2) yes
C44 . C45 C46 . 127.8(2) yes
N31 . C45 C46 . 125.9(2) yes
C45 . C46 C47 . 116.2(2) yes
C45 . C46 C51 . 125.2(2) yes
C47 . C46 C51 . 118.5(2) yes
C46 . C47 C48 . 121.9(2) yes
C46 . C47 H471 . 119.9 no
C48 . C47 H471 . 118.3 no
C47 . C48 C49 . 118.9(3) yes
C47 . C48 H481 . 119.5 no
C49 . C48 H481 . 121.6 no
C48 . C49 C50 . 120.6(3) yes
C48 . C49 H491 . 119.1 no
C50 . C49 H491 . 120.3 no
C49 . C50 C51 . 120.8(3) yes
C49 . C50 H501 . 120.6 no
C51 . C50 H501 . 118.6 no
C46 . C51 C50 . 119.3(2) yes
C46 . C51 O52 . 116.3(2) yes
C50 . C51 O52 . 124.4(2) yes
C51 . O52 C53 . 117.29(19) yes
O52 . C53 C54 . 110.2(2) yes
O52 . C53 C55 . 106.1(2) yes
C54 . C53 C55 . 111.9(3) yes
O52 . C53 H531 . 108.9 no
C54 . C53 H531 . 109.6 no
C55 . C53 H531 . 110.0 no
C53 . C54 H541 . 108.2 no
C53 . C54 H543 . 109.4 no
H541 . C54 H543 . 110.0 no
C53 . C54 H542 . 110.5 no
H541 . C54 H542 . 108.9 no
H543 . C54 H542 . 109.9 no
C53 . C55 H551 . 109.0 no
C53 . C55 H553 . 109.3 no
H551 . C55 H553 . 108.9 no
C53 . C55 H552 . 109.3 no
H551 . C55 H552 . 110.0 no
H553 . C55 H552 . 110.3 no
C301 . C401 C501 . 95.4(6) yes
C301 . C401 H4011 . 111.7 no
C501 . C401 H4011 . 112.0 no
C301 . C401 H4012 . 110.1 no
C501 . C401 H4012 . 107.6 no
H4011 . C401 H4012 . 117.7 no
C401 . C301 C201 . 114.7(6) yes
C401 . C301 H3011 . 101.8 no
C201 . C301 H3011 . 110.4 no
C401 . C301 H3012 . 104.9 no
C201 . C301 H3012 . 112.2 no
H3011 . C301 H3012 . 112.3 no
C401 . C501 O101 . 113.8(7) yes
C401 . C501 H5012 . 104.4 no
O101 . C501 H5012 . 109.5 no
C401 . C501 H5011 . 106.3 no
O101 . C501 H5011 . 111.7 no
H5012 . C501 H5011 . 111.0 no
C301 . C201 O101 . 95.8(5) yes
C301 . C201 H2011 . 111.9 no
O101 . C201 H2011 . 108.8 no
C301 . C201 H2012 . 117.4 no
O101 . C201 H2012 . 110.0 no
H2011 . C201 H2012 . 111.6 no
C501 . O101 C201 . 109.6(6) yes

loop_
_geom_bond_atom_site_label_1
_geom_bond_atom_site_label_2
_geom_bond_site_symmetry_2
_geom_bond_distance
_geom_bond_publ_flag
Ni1 N7 2_666 2.2805(19) yes
Ni1 N32 2_666 2.0917(18) yes
Ni1 O2 2_666 1.9831(15) yes
Ni1 O2 . 1.9831(15) yes
Ni1 N7 . 2.2805(19) yes
Ni1 N32 . 2.0917(18) yes
O2 C3 . 1.266(3) yes
C3 O4 . 1.226(3) yes
C3 C5 . 1.553(3) yes
C5 N6 . 1.459(3) yes
C5 N31 . 1.454(3) yes
C5 H51 . 0.957 no
N6 N7 . 1.370(2) yes
N6 C10 . 1.359(3) yes
N7 C8 . 1.358(3) yes
C8 C9 . 1.408(3) yes
C8 C21 . 1.472(3) yes
C9 C10 . 1.375(3) yes
C9 H91 . 0.935 no
C10 C11 . 1.469(3) yes
C11 C12 . 1.391(3) yes
C11 C16 . 1.407(4) yes
C12 C13 . 1.394(4) yes
C12 H121 . 0.929 no
C13 C14 . 1.374(4) yes
C13 H131 . 0.952 no
C14 C15 . 1.389(4) yes
C14 H141 . 0.956 no
C15 C16 . 1.393(4) yes
C15 H151 . 0.944 no
C16 O17 . 1.360(3) yes
O17 C18 . 1.449(3) yes
C18 C19 . 1.514(4) yes
C18 C20 . 1.508(4) yes
C18 H181 . 1.004 no
C19 H191 . 0.967 no
C19 H193 . 0.975 no
C19 H192 . 0.969 no
C20 H201 . 0.973 no
C20 H203 . 0.970 no
C20 H202 . 0.979 no
C21 C22 . 1.390(3) yes
C21 C26 . 1.414(3) yes
C22 C23 . 1.385(3) yes
C22 H221 . 0.938 no
C23 C24 . 1.385(4) yes
C23 H231 . 0.958 no
C24 C25 . 1.383(4) yes
C24 H241 . 0.947 no
C25 C26 . 1.396(3) yes
C25 H251 . 0.952 no
C26 O27 . 1.360(3) yes
O27 C28 . 1.452(3) yes
C28 C29 . 1.506(4) yes
C28 C30 . 1.505(4) yes
C28 H281 . 0.992 no
C29 H292 . 0.974 no
C29 H291 . 0.988 no
C29 H293 . 0.977 no
C30 H302 . 0.961 no
C30 H301 . 0.984 no
C30 H303 . 0.973 no
N31 N32 . 1.373(2) yes
N31 C45 . 1.375(3) yes
N32 C33 . 1.337(3) yes
C33 C34 . 1.478(3) yes
C33 C44 . 1.403(3) yes
C34 C35 . 1.398(3) yes
C34 C43 . 1.394(3) yes
C35 O36 . 1.377(3) yes
C35 C40 . 1.391(3) yes
O36 C37 . 1.469(3) yes
C37 C38 . 1.509(3) yes
C37 C39 . 1.505(4) yes
C37 H371 . 0.972 no
C38 H381 . 0.990 no
C38 H382 . 0.998 no
C38 H383 . 0.970 no
C39 H391 . 0.978 no
C39 H393 . 0.970 no
C39 H392 . 0.957 no
C40 C41 . 1.385(4) yes
C40 H401 . 0.938 no
C41 C42 . 1.385(4) yes
C41 H411 . 0.968 no
C42 C43 . 1.389(4) yes
C42 H421 . 0.955 no
C43 H431 . 0.961 no
C44 C45 . 1.378(3) yes
C44 H441 . 0.942 no
C45 C46 . 1.475(3) yes
C46 C47 . 1.401(3) yes
C46 C51 . 1.404(3) yes
C47 C48 . 1.383(4) yes
C47 H471 . 0.953 no
C48 C49 . 1.376(4) yes
C48 H481 . 0.933 no
C49 C50 . 1.388(4) yes
C49 H491 . 0.953 no
C50 C51 . 1.390(4) yes
C50 H501 . 0.942 no
C51 O52 . 1.371(3) yes
O52 C53 . 1.462(3) yes
C53 C54 . 1.504(4) yes
C53 C55 . 1.504(4) yes
C53 H531 . 1.002 no
C54 H541 . 0.971 no
C54 H543 . 0.973 no
C54 H542 . 0.987 no
C55 H551 . 0.984 no
C55 H553 . 0.989 no
C55 H552 . 0.985 no
C401 C301 . 1.515(7) yes
C401 C501 . 1.464(6) yes
C401 H4011 . 0.895 no
C401 H4012 . 0.929 no
C301 C201 . 1.588(6) yes
C301 H3011 . 0.940 no
C301 H3012 . 0.937 no
C501 O101 . 1.427(6) yes
C501 H5012 . 1.015 no
C501 H5011 . 1.019 no
C201 O101 . 1.412(6) yes
C201 H2011 . 0.954 no
C201 H2012 . 0.959 no

loop_
_geom_hbond_atom_site_label_D
_geom_hbond_atom_site_label_H
_geom_hbond_atom_site_label_A
_geom_hbond_site_symmetry_A
_geom_hbond_angle_DHA
_geom_hbond_distance_DH
_geom_hbond_distance_HA
_geom_hbond_distance_DA
_geom_hbond_publ_flag
C5 H51 O52 . 127 0.96 2.52 3.190(4) yes
C22 H221 N32 2_666 175 0.94 2.38 3.316(4) yes
C29 H292 O4 4_455 150 0.97 2.44 3.320(4) yes
